data_4118817
loop_
_publ_author_name
'Muhammad Farooq Ibad'
'Peter Langer'
'Fabian Rei\&s'
'Axel Schulz'
'Alexander Villinger'

_publ_contact_author_address
;
Universit\"at Rostock
Institut f\"ur Chemie
Abteilung f\"ur Anorganische Chemie
Albert-Einstein-Strasse 3a 
18059 Rostock
Bundesrepublik Deutschland
;
_publ_contact_author_email
;
axel.schulz@uni-rostock.de, alexander.villinger@uni-rostock.de'
;
_publ_contact_author_fax '+49 (0)381/498-6382'
_publ_contact_author_name 'Axel Schulz, Alexander Villinger'
_publ_contact_author_phone '+49 (0)381/498-6400 or 6403'
_publ_section_title
;
 Catalytic Trimerization of Bis-silylated Diazomethane
;
_journal_name_full 'Journal of the American Chemical Society'
_journal_page_first 17757
_journal_page_last 17768
_journal_paper_doi 10.1021/ja308104k
_journal_volume 134
_journal_year 2012
_chemical_formula_moiety 'C10 H27 N2 Si3 +, C24 B F20 -'
_chemical_formula_sum 'C34 H27 B F20 N2 Si3'
_chemical_formula_weight 938.66
_chemical_name_systematic
;
N,N-bis(trimethylsilyl)amino-N-(trimethylsilyl)nitrilium 
tetrakis(pentafluorophenyl)borate
;
_space_group_IT_number 14
_symmetry_cell_setting monoclinic
_symmetry_Int_Tables_number 14
_symmetry_space_group_name_Hall '-P 2ybc'
_symmetry_space_group_name_H-M 'P 1 21/c 1'
_atom_sites_solution_hydrogens geom
_atom_sites_solution_primary direct
_atom_sites_solution_secondary difmap
_audit_author_name 'Villinger, A.'
_audit_creation_method SHELXL-97
_cell_angle_alpha 90.00
_cell_angle_beta 104.1720(10)
_cell_angle_gamma 90.00
_cell_formula_units_Z 4
_cell_length_a 16.8136(4)
_cell_length_b 12.8837(3)
_cell_length_c 19.1298(5)
_cell_measurement_reflns_used 9809
_cell_measurement_temperature 173(2)
_cell_measurement_theta_max 64.738
_cell_measurement_theta_min 4.490
_cell_volume 4017.80(17)
_computing_cell_refinement 'Bruker Apex v2.0-2'
_computing_data_collection 'Bruker Apex v2.0-2'
_computing_data_reduction 'Bruker SAINT'
_computing_molecular_graphics 'ORTEP-3 (Farrugia, 1997)'
_computing_publication_material SHELXL-97
_computing_structure_refinement 'SHELXL-97 (Sheldrick, 1997)'
_computing_structure_solution 'SHELXS-97 (Sheldrick, 1997)'
_diffrn_ambient_temperature 173(2)
_diffrn_measured_fraction_theta_full 0.999
_diffrn_measured_fraction_theta_max 0.999
_diffrn_measurement_device_type 'Bruker Kappa Apex II-CCD-diffractometer'
_diffrn_measurement_method 'phi and psi scans'
_diffrn_radiation_monochromator graphite
_diffrn_radiation_source 'sealed tube'
_diffrn_radiation_type MoK\a
_diffrn_radiation_wavelength 0.71073
_diffrn_reflns_av_R_equivalents 0.0338
_diffrn_reflns_av_sigmaI/netI 0.0287
_diffrn_reflns_limit_h_max 25
_diffrn_reflns_limit_h_min -25
_diffrn_reflns_limit_k_max 19
_diffrn_reflns_limit_k_min -19
_diffrn_reflns_limit_l_max 28
_diffrn_reflns_limit_l_min -28
_diffrn_reflns_number 70731
_diffrn_reflns_theta_full 32.50
_diffrn_reflns_theta_max 32.50
_diffrn_reflns_theta_min 1.25
_exptl_absorpt_coefficient_mu 0.240
_exptl_absorpt_correction_T_max 0.9314
_exptl_absorpt_correction_T_min 0.8934
_exptl_absorpt_correction_type multi-scan
_exptl_absorpt_process_details '(SADABS; Sheldrick, 2004)'
_exptl_crystal_colour colourless
_exptl_crystal_density_diffrn 1.552
_exptl_crystal_description block
_exptl_crystal_F_000 1888
_exptl_crystal_size_max 0.48
_exptl_crystal_size_mid 0.33
_exptl_crystal_size_min 0.30
_refine_diff_density_max 0.405
_refine_diff_density_min -0.340
_refine_diff_density_rms 0.047
_refine_ls_extinction_method none
_refine_ls_goodness_of_fit_ref 1.061
_refine_ls_hydrogen_treatment constr
_refine_ls_matrix_type full
_refine_ls_number_parameters 593
_refine_ls_number_reflns 14531
_refine_ls_number_restraints 6
_refine_ls_restrained_S_all 1.061
_refine_ls_R_factor_all 0.0654
_refine_ls_R_factor_gt 0.0385
_refine_ls_shift/su_max 0.001
_refine_ls_shift/su_mean 0.000
_refine_ls_structure_factor_coef Fsqd
_refine_ls_weighting_details 'calc w=1/[\s^2^(Fo^2^)+(0.0511P)^2^+0.3897P] where P=(Fo^2^+2Fc^2^)/3'
_refine_ls_weighting_scheme calc
_refine_ls_wR_factor_gt 0.0992
_refine_ls_wR_factor_ref 0.1078
_reflns_number_gt 10026
_reflns_number_total 14531
_reflns_threshold_expression >2\s(I)
_cod_data_source_file ja308104k_si_001_06.cif
_cod_data_source_block av_fr110_me3sincnsime32
_cod_original_sg_symbol_H-M 'P 21/c'
_cod_database_code 4118817

loop_
_symmetry_equiv_pos_as_xyz
'x, y, z'
'-x, y+1/2, -z+1/2'
'-x, -y, -z'
'x, -y-1/2, z-1/2'

loop_
_atom_site_label
_atom_site_type_symbol
_atom_site_fract_x
_atom_site_fract_y
_atom_site_fract_z
_atom_site_U_iso_or_equiv
_atom_site_adp_type
_atom_site_occupancy
_atom_site_symmetry_multiplicity
_atom_site_calc_flag
_atom_site_refinement_flags
_atom_site_disorder_assembly
_atom_site_disorder_group
N1 N 0.20481(5) 0.81792(8) 0.09330(5) 0.02791(18) Uani 1 1 d . A .
Si2 Si 0.12300(2) 0.86751(3) 0.132526(19) 0.03493(8) Uani 1 1 d . . .
Si3 Si 0.23487(2) 0.86160(3) 0.011964(17) 0.03271(8) Uani 1 1 d . . .
C1 C 0.24519(7) 0.74127(10) 0.12685(6) 0.0322(2) Uani 1 1 d . . .
N2a N 0.2752(6) 0.6653(8) 0.1558(6) 0.0396(11) Uani 0.65(3) 1 d P A 1
Si1A Si 0.3485(3) 0.5828(4) 0.2141(2) 0.0496(7) Uani 0.65(3) 1 d PD A 1
C2A C 0.4515(5) 0.6184(11) 0.2067(6) 0.084(2) Uani 0.65(3) 1 d PD A 1
H2A H 0.4571 0.6024 0.1580 0.126 Uiso 0.65(3) 1 calc PR A 1
H2B H 0.4924 0.5791 0.2421 0.126 Uiso 0.65(3) 1 calc PR A 1
H2C H 0.4602 0.6929 0.2159 0.126 Uiso 0.65(3) 1 calc PR A 1
C3A C 0.3155(10) 0.4537(5) 0.1783(5) 0.096(3) Uani 0.65(3) 1 d PD A 1
H3A H 0.2609 0.4388 0.1856 0.145 Uiso 0.65(3) 1 calc PR A 1
H3B H 0.3545 0.4016 0.2036 0.145 Uiso 0.65(3) 1 calc PR A 1
H3C H 0.3134 0.4517 0.1267 0.145 Uiso 0.65(3) 1 calc PR A 1
C4A C 0.3308(8) 0.6055(10) 0.3043(4) 0.0531(7) Uani 0.65(3) 1 d PD A 1
H4A H 0.3560 0.6715 0.3235 0.080 Uiso 0.65(3) 1 calc PR A 1
H4B H 0.3553 0.5488 0.3366 0.080 Uiso 0.65(3) 1 calc PR A 1
H4C H 0.2717 0.6082 0.3007 0.080 Uiso 0.65(3) 1 calc PR A 1
N2b N 0.2912(11) 0.6839(17) 0.1599(12) 0.042(2) Uani 0.35(3) 1 d P A 2
Si1B Si 0.3406(4) 0.5744(6) 0.2137(4) 0.0402(11) Uani 0.35(3) 1 d PD A 2
C2B C 0.4420(8) 0.591(2) 0.1957(12) 0.099(6) Uani 0.35(3) 1 d PD A 2
H2D H 0.4679 0.6539 0.2202 0.149 Uiso 0.35(3) 1 calc PR A 2
H2E H 0.4360 0.5981 0.1437 0.149 Uiso 0.35(3) 1 calc PR A 2
H2F H 0.4762 0.5308 0.2137 0.149 Uiso 0.35(3) 1 calc PR A 2
C3B C 0.2901(11) 0.4518(10) 0.1818(7) 0.063(3) Uani 0.35(3) 1 d PD A 2
H3D H 0.3178 0.3950 0.2124 0.094 Uiso 0.35(3) 1 calc PR A 2
H3E H 0.2929 0.4398 0.1319 0.094 Uiso 0.35(3) 1 calc PR A 2
H3F H 0.2325 0.4549 0.1841 0.094 Uiso 0.35(3) 1 calc PR A 2
C4B C 0.3337(15) 0.6131(19) 0.3044(8) 0.0531(7) Uani 0.35(3) 1 d PD A 2
H4D H 0.3320 0.6890 0.3072 0.080 Uiso 0.35(3) 1 calc PR A 2
H4E H 0.3817 0.5871 0.3401 0.080 Uiso 0.35(3) 1 calc PR A 2
H4F H 0.2838 0.5840 0.3143 0.080 Uiso 0.35(3) 1 calc PR A 2
C5 C 0.15758(9) 0.83793(13) 0.22962(7) 0.0459(3) Uani 1 1 d . . .
H5A H 0.1530 0.7631 0.2371 0.069 Uiso 1 1 calc R . .
H5B H 0.1232 0.8754 0.2558 0.069 Uiso 1 1 calc R . .
H5C H 0.2149 0.8595 0.2475 0.069 Uiso 1 1 calc R . .
C6 C 0.02873(8) 0.79605(14) 0.08905(9) 0.0541(4) Uani 1 1 d . . .
H6A H 0.0168 0.8060 0.0367 0.081 Uiso 1 1 calc R . .
H6B H -0.0172 0.8222 0.1071 0.081 Uiso 1 1 calc R . .
H6C H 0.0365 0.7220 0.1002 0.081 Uiso 1 1 calc R . .
C7 C 0.11402(10) 1.00791(12) 0.11259(10) 0.0539(4) Uani 1 1 d . . .
H7A H 0.1660 1.0423 0.1349 0.081 Uiso 1 1 calc R . .
H7B H 0.0702 1.0375 0.1320 0.081 Uiso 1 1 calc R . .
H7C H 0.1010 1.0185 0.0603 0.081 Uiso 1 1 calc R . .
C8 C 0.13901(10) 0.86977(16) -0.05941(8) 0.0647(5) Uani 1 1 d . . .
H8A H 0.1126 0.8015 -0.0662 0.097 Uiso 1 1 calc R . .
H8B H 0.1514 0.8921 -0.1046 0.097 Uiso 1 1 calc R . .
H8C H 0.1020 0.9201 -0.0454 0.097 Uiso 1 1 calc R . .
C9 C 0.28922(8) 0.98610(10) 0.03305(8) 0.0410(3) Uani 1 1 d . . .
H9A H 0.2533 1.0365 0.0484 0.061 Uiso 1 1 calc R . .
H9B H 0.3045 1.0122 -0.0100 0.061 Uiso 1 1 calc R . .
H9C H 0.3388 0.9759 0.0719 0.061 Uiso 1 1 calc R . .
C10 C 0.30490(11) 0.75928(12) -0.00530(9) 0.0507(4) Uani 1 1 d . . .
H10A H 0.3542 0.7574 0.0346 0.076 Uiso 1 1 calc R . .
H10B H 0.3204 0.7744 -0.0504 0.076 Uiso 1 1 calc R . .
H10C H 0.2772 0.6919 -0.0092 0.076 Uiso 1 1 calc R . .
B1 B 0.25646(7) 0.17184(9) 0.40053(6) 0.0258(2) Uani 1 1 d . . .
C11 C 0.18740(6) 0.23277(9) 0.33739(6) 0.0262(2) Uani 1 1 d . . .
C12 C 0.12329(6) 0.17657(9) 0.29389(6) 0.0294(2) Uani 1 1 d . . .
C13 C 0.05840(7) 0.21981(10) 0.24412(6) 0.0339(3) Uani 1 1 d . . .
C14 C 0.05453(7) 0.32577(11) 0.23474(6) 0.0347(3) Uani 1 1 d . . .
C15 C 0.11570(7) 0.38598(10) 0.27617(6) 0.0338(2) Uani 1 1 d . . .
C16 C 0.17940(7) 0.33908(9) 0.32637(6) 0.0292(2) Uani 1 1 d . . .
C17 C 0.20069(6) 0.12562(8) 0.45366(6) 0.0262(2) Uani 1 1 d . . .
C18 C 0.17809(7) 0.02270(9) 0.45849(6) 0.0293(2) Uani 1 1 d . . .
C19 C 0.13082(7) -0.01168(9) 0.50326(7) 0.0343(2) Uani 1 1 d . . .
C20 C 0.10129(8) 0.05749(10) 0.54518(7) 0.0365(3) Uani 1 1 d . . .
C21 C 0.11880(7) 0.16137(10) 0.54082(6) 0.0331(2) Uani 1 1 d . . .
C22 C 0.16625(6) 0.19255(9) 0.49505(6) 0.0278(2) Uani 1 1 d . . .
C23 C 0.30655(6) 0.07842(9) 0.37006(6) 0.0297(2) Uani 1 1 d . . .
C24 C 0.30858(7) 0.06007(10) 0.29905(7) 0.0369(3) Uani 1 1 d . . .
C25 C 0.35648(9) -0.01638(12) 0.27872(9) 0.0476(3) Uani 1 1 d . . .
C26 C 0.40634(9) -0.07692(11) 0.32998(11) 0.0532(4) Uani 1 1 d . . .
C27 C 0.40846(8) -0.06118(10) 0.40121(10) 0.0465(3) Uani 1 1 d . . .
C28 C 0.35928(7) 0.01499(9) 0.41938(7) 0.0352(3) Uani 1 1 d . . .
C29 C 0.33364(6) 0.24680(8) 0.44136(6) 0.0263(2) Uani 1 1 d . . .
C30 C 0.38153(7) 0.29261(9) 0.39995(6) 0.0298(2) Uani 1 1 d . . .
C31 C 0.45267(7) 0.34785(9) 0.42729(7) 0.0339(2) Uani 1 1 d . . .
C32 C 0.47956(7) 0.36009(9) 0.50073(7) 0.0342(3) Uani 1 1 d . . .
C33 C 0.43556(7) 0.31741(9) 0.54457(6) 0.0327(2) Uani 1 1 d . . .
C34 C 0.36494(7) 0.26118(9) 0.51492(6) 0.0291(2) Uani 1 1 d . . .
F1 F 0.12287(4) 0.07226(6) 0.29982(4) 0.03934(17) Uani 1 1 d . . .
F2 F -0.00122(4) 0.15971(7) 0.20480(4) 0.0486(2) Uani 1 1 d . . .
F3 F -0.00810(4) 0.36898(7) 0.18681(4) 0.0475(2) Uani 1 1 d . . .
F4 F 0.11375(5) 0.48953(6) 0.26837(5) 0.0483(2) Uani 1 1 d . . .
F5 F 0.23459(5) 0.40613(5) 0.36567(4) 0.03954(17) Uani 1 1 d . . .
F6 F 0.20157(4) -0.05198(5) 0.41810(4) 0.03771(16) Uani 1 1 d . . .
F7 F 0.11280(5) -0.11341(6) 0.50596(5) 0.0474(2) Uani 1 1 d . . .
F8 F 0.05606(6) 0.02388(7) 0.58947(5) 0.0538(2) Uani 1 1 d . . .
F9 F 0.08962(5) 0.23092(6) 0.58070(4) 0.04636(19) Uani 1 1 d . . .
F10 F 0.17908(4) 0.29582(5) 0.49168(4) 0.03392(15) Uani 1 1 d . . .
F11 F 0.26332(5) 0.11713(7) 0.24482(4) 0.04622(19) Uani 1 1 d . . .
F12 F 0.35412(7) -0.03120(9) 0.20857(6) 0.0715(3) Uani 1 1 d . . .
F13 F 0.45355(7) -0.15034(8) 0.31036(8) 0.0804(4) Uani 1 1 d . . .
F14 F 0.45752(5) -0.11899(7) 0.45272(7) 0.0663(3) Uani 1 1 d . . .
F15 F 0.36343(4) 0.02536(6) 0.49034(4) 0.04270(18) Uani 1 1 d . . .
F16 F 0.35862(5) 0.28361(6) 0.32726(4) 0.04000(17) Uani 1 1 d . . .
F17 F 0.49535(5) 0.38982(7) 0.38332(5) 0.0497(2) Uani 1 1 d . . .
F18 F 0.54858(4) 0.41389(6) 0.52877(5) 0.04638(19) Uani 1 1 d . . .
F19 F 0.46041(5) 0.33052(7) 0.61621(4) 0.0488(2) Uani 1 1 d . . .
F20 F 0.32794(5) 0.21946(6) 0.56310(4) 0.03977(17) Uani 1 1 d . . .

loop_
_atom_site_aniso_label
_atom_site_aniso_U_11
_atom_site_aniso_U_22
_atom_site_aniso_U_33
_atom_site_aniso_U_23
_atom_site_aniso_U_13
_atom_site_aniso_U_12
N1 0.0261(4) 0.0266(5) 0.0305(4) -0.0008(4) 0.0061(3) 0.0005(3)
Si2 0.02659(14) 0.03672(19) 0.04150(18) -0.01175(14) 0.00836(13) 0.00019(13)
Si3 0.03341(16) 0.03438(18) 0.02858(15) 0.00256(13) 0.00419(12) -0.00594(13)
C1 0.0320(5) 0.0373(7) 0.0298(5) 0.0012(5) 0.0122(4) 0.0021(5)
N2a 0.043(3) 0.039(3) 0.0412(16) 0.0125(17) 0.019(2) 0.0090(19)
Si1A 0.0687(15) 0.0333(8) 0.0384(10) -0.0023(6) -0.0028(8) 0.0171(8)
C2A 0.059(3) 0.126(6) 0.068(3) -0.024(3) 0.019(2) 0.029(3)
C3A 0.167(9) 0.044(3) 0.063(3) -0.008(2) -0.002(4) 0.015(3)
C4A 0.0656(11) 0.0505(18) 0.0372(7) -0.0001(8) 0.0007(7) -0.0059(12)
N2b 0.035(5) 0.042(6) 0.053(4) 0.016(4) 0.019(4) 0.009(3)
Si1B 0.0363(15) 0.051(3) 0.0329(17) 0.0107(15) 0.0087(10) 0.0175(11)
C2B 0.045(4) 0.131(12) 0.118(12) -0.012(8) 0.014(6) 0.036(5)
C3B 0.098(6) 0.056(5) 0.028(3) -0.003(3) 0.004(3) 0.001(4)
C4B 0.0656(11) 0.0505(18) 0.0372(7) -0.0001(8) 0.0007(7) -0.0059(12)
C5 0.0444(7) 0.0555(9) 0.0430(7) -0.0113(6) 0.0208(6) -0.0056(6)
C6 0.0293(6) 0.0707(11) 0.0633(9) -0.0252(8) 0.0133(6) -0.0092(6)
C7 0.0519(8) 0.0406(8) 0.0651(9) -0.0121(7) 0.0065(7) 0.0116(6)
C8 0.0545(9) 0.0917(14) 0.0378(7) 0.0158(8) -0.0081(7) -0.0173(9)
C9 0.0415(6) 0.0292(6) 0.0523(7) 0.0073(5) 0.0114(6) -0.0026(5)
C10 0.0654(9) 0.0420(8) 0.0563(8) -0.0116(7) 0.0372(7) -0.0127(7)
B1 0.0248(5) 0.0214(6) 0.0291(5) 0.0002(4) 0.0022(4) -0.0011(4)
C11 0.0255(5) 0.0267(5) 0.0256(5) -0.0006(4) 0.0046(4) -0.0003(4)
C12 0.0264(5) 0.0305(6) 0.0304(5) -0.0032(4) 0.0051(4) -0.0011(4)
C13 0.0243(5) 0.0482(7) 0.0279(5) -0.0049(5) 0.0041(4) -0.0016(5)
C14 0.0263(5) 0.0524(8) 0.0258(5) 0.0067(5) 0.0073(4) 0.0092(5)
C15 0.0384(6) 0.0316(6) 0.0323(5) 0.0070(5) 0.0102(5) 0.0092(5)
C16 0.0304(5) 0.0276(6) 0.0282(5) 0.0005(4) 0.0044(4) 0.0003(4)
C17 0.0242(4) 0.0228(5) 0.0293(5) 0.0018(4) 0.0022(4) 0.0001(4)
C18 0.0274(5) 0.0227(5) 0.0370(6) 0.0014(4) 0.0063(4) 0.0007(4)
C19 0.0346(6) 0.0245(6) 0.0434(6) 0.0068(5) 0.0085(5) -0.0026(4)
C20 0.0363(6) 0.0379(7) 0.0372(6) 0.0071(5) 0.0128(5) -0.0020(5)
C21 0.0344(5) 0.0336(6) 0.0312(5) -0.0007(5) 0.0077(4) 0.0042(5)
C22 0.0283(5) 0.0223(5) 0.0302(5) 0.0015(4) 0.0024(4) 0.0004(4)
C23 0.0242(5) 0.0243(5) 0.0401(6) -0.0035(4) 0.0070(4) -0.0037(4)
C24 0.0293(5) 0.0350(7) 0.0470(7) -0.0102(5) 0.0103(5) -0.0060(5)
C25 0.0402(7) 0.0446(8) 0.0650(9) -0.0235(7) 0.0264(7) -0.0101(6)
C26 0.0386(7) 0.0321(7) 0.0979(13) -0.0126(8) 0.0340(8) 0.0000(5)
C27 0.0321(6) 0.0272(6) 0.0831(11) 0.0058(7) 0.0197(6) 0.0035(5)
C28 0.0275(5) 0.0267(6) 0.0519(7) 0.0016(5) 0.0105(5) -0.0015(4)
C29 0.0247(4) 0.0204(5) 0.0314(5) 0.0015(4) 0.0023(4) 0.0006(4)
C30 0.0299(5) 0.0269(6) 0.0305(5) 0.0007(4) 0.0031(4) -0.0018(4)
C31 0.0281(5) 0.0292(6) 0.0440(6) 0.0021(5) 0.0083(5) -0.0036(4)
C32 0.0225(5) 0.0253(6) 0.0486(7) -0.0017(5) -0.0028(4) -0.0013(4)
C33 0.0291(5) 0.0287(6) 0.0332(5) -0.0013(4) -0.0063(4) 0.0029(4)
C34 0.0277(5) 0.0252(5) 0.0313(5) 0.0039(4) 0.0017(4) 0.0014(4)
F1 0.0355(4) 0.0296(4) 0.0475(4) -0.0065(3) -0.0002(3) -0.0062(3)
F2 0.0295(3) 0.0642(6) 0.0446(4) -0.0083(4) -0.0053(3) -0.0076(3)
F3 0.0311(3) 0.0717(6) 0.0372(4) 0.0165(4) 0.0035(3) 0.0145(4)
F4 0.0565(5) 0.0343(4) 0.0505(4) 0.0121(3) 0.0061(4) 0.0130(4)
F5 0.0453(4) 0.0238(3) 0.0424(4) -0.0002(3) -0.0029(3) -0.0030(3)
F6 0.0407(4) 0.0213(3) 0.0545(4) -0.0040(3) 0.0180(3) -0.0018(3)
F7 0.0534(5) 0.0262(4) 0.0672(5) 0.0082(4) 0.0238(4) -0.0067(3)
F8 0.0630(5) 0.0511(5) 0.0583(5) 0.0084(4) 0.0356(4) -0.0058(4)
F9 0.0576(5) 0.0429(5) 0.0451(4) -0.0056(3) 0.0249(4) 0.0031(4)
F10 0.0388(4) 0.0217(3) 0.0409(4) -0.0019(3) 0.0092(3) -0.0004(3)
F11 0.0413(4) 0.0623(5) 0.0340(4) -0.0097(4) 0.0072(3) 0.0010(4)
F12 0.0696(6) 0.0826(8) 0.0717(6) -0.0372(6) 0.0354(5) -0.0039(5)
F13 0.0713(7) 0.0486(6) 0.1382(10) -0.0181(6) 0.0578(7) 0.0146(5)
F14 0.0450(5) 0.0413(5) 0.1150(9) 0.0237(5) 0.0243(5) 0.0189(4)
F15 0.0373(4) 0.0376(4) 0.0503(4) 0.0124(3) 0.0053(3) 0.0079(3)
F16 0.0412(4) 0.0471(5) 0.0315(3) -0.0001(3) 0.0084(3) -0.0119(3)
F17 0.0395(4) 0.0534(5) 0.0583(5) 0.0032(4) 0.0160(4) -0.0170(4)
F18 0.0268(3) 0.0419(4) 0.0617(5) -0.0043(4) -0.0059(3) -0.0089(3)
F19 0.0444(4) 0.0566(5) 0.0347(4) -0.0027(3) -0.0111(3) -0.0055(4)
F20 0.0400(4) 0.0470(5) 0.0288(3) 0.0075(3) 0.0018(3) -0.0076(3)

loop_
_atom_type_symbol
_atom_type_description
_atom_type_scat_dispersion_real
_atom_type_scat_dispersion_imag
_atom_type_scat_source
C C 0.0033 0.0016 'International Tables Vol C Tables 4.2.6.8 and 6.1.1.4'
H H 0.0000 0.0000 'International Tables Vol C Tables 4.2.6.8 and 6.1.1.4'
B B 0.0013 0.0007 'International Tables Vol C Tables 4.2.6.8 and 6.1.1.4'
N N 0.0061 0.0033 'International Tables Vol C Tables 4.2.6.8 and 6.1.1.4'
F F 0.0171 0.0103 'International Tables Vol C Tables 4.2.6.8 and 6.1.1.4'
Si Si 0.0817 0.0704 'International Tables Vol C Tables 4.2.6.8 and 6.1.1.4'

loop_
_geom_angle_atom_site_label_1
_geom_angle_atom_site_label_2
_geom_angle_atom_site_label_3
_geom_angle
C1 N1 Si2 115.01(8)
C1 N1 Si3 116.04(8)
Si2 N1 Si3 128.93(6)
N1 Si2 C5 104.87(6)
N1 Si2 C6 106.79(6)
C5 Si2 C6 112.01(8)
N1 Si2 C7 106.74(6)
C5 Si2 C7 113.57(7)
C6 Si2 C7 112.20(8)
N1 Si3 C9 107.81(6)
N1 Si3 C8 105.84(6)
C9 Si3 C8 114.19(8)
N1 Si3 C10 104.59(6)
C9 Si3 C10 110.88(7)
C8 Si3 C10 112.82(9)
N2b C1 N2a 17.5(9)
N2b C1 N1 169.1(9)
N2a C1 N1 173.3(5)
C1 N2a Si1A 159.4(9)
N2a Si1A C2A 108.8(6)
N2a Si1A C3A 101.9(5)
C2A Si1A C3A 113.9(4)
N2a Si1A C4A 104.1(6)
C2A Si1A C4A 113.9(4)
C3A Si1A C4A 113.0(4)
C1 N2b Si1B 165.2(14)
N2b Si1B C3B 111.8(9)
N2b Si1B C2B 96.8(10)
C3B Si1B C2B 114.7(7)
N2b Si1B C4B 101.4(12)
C3B Si1B C4B 114.8(7)
C2B Si1B C4B 114.9(7)
Si1B C2B H2D 109.5
Si1B C2B H2E 109.5
H2D C2B H2E 109.5
Si1B C2B H2F 109.5
H2D C2B H2F 109.5
H2E C2B H2F 109.5
Si1B C3B H3D 109.5
Si1B C3B H3E 109.5
H3D C3B H3E 109.5
Si1B C3B H3F 109.5
H3D C3B H3F 109.5
H3E C3B H3F 109.5
Si1B C4B H4D 109.5
Si1B C4B H4E 109.5
H4D C4B H4E 109.5
Si1B C4B H4F 109.5
H4D C4B H4F 109.5
H4E C4B H4F 109.5
Si2 C5 H5A 109.5
Si2 C5 H5B 109.5
H5A C5 H5B 109.5
Si2 C5 H5C 109.5
H5A C5 H5C 109.5
H5B C5 H5C 109.5
Si2 C6 H6A 109.5
Si2 C6 H6B 109.5
H6A C6 H6B 109.5
Si2 C6 H6C 109.5
H6A C6 H6C 109.5
H6B C6 H6C 109.5
Si2 C7 H7A 109.5
Si2 C7 H7B 109.5
H7A C7 H7B 109.5
Si2 C7 H7C 109.5
H7A C7 H7C 109.5
H7B C7 H7C 109.5
Si3 C8 H8A 109.5
Si3 C8 H8B 109.5
H8A C8 H8B 109.5
Si3 C8 H8C 109.5
H8A C8 H8C 109.5
H8B C8 H8C 109.5
Si3 C9 H9A 109.5
Si3 C9 H9B 109.5
H9A C9 H9B 109.5
Si3 C9 H9C 109.5
H9A C9 H9C 109.5
H9B C9 H9C 109.5
Si3 C10 H10A 109.5
Si3 C10 H10B 109.5
H10A C10 H10B 109.5
Si3 C10 H10C 109.5
H10A C10 H10C 109.5
H10B C10 H10C 109.5
C29 B1 C17 114.70(9)
C29 B1 C11 113.41(9)
C17 B1 C11 102.56(8)
C29 B1 C23 100.55(8)
C17 B1 C23 111.64(9)
C11 B1 C23 114.51(9)
C16 C11 C12 112.99(10)
C16 C11 B1 127.16(9)
C12 C11 B1 119.45(10)
F1 C12 C13 116.19(10)
F1 C12 C11 119.15(10)
C13 C12 C11 124.66(11)
F2 C13 C14 119.62(10)
F2 C13 C12 120.69(12)
C14 C13 C12 119.69(11)
F3 C14 C15 120.88(12)
F3 C14 C13 120.44(11)
C15 C14 C13 118.68(10)
F4 C15 C14 120.17(11)
F4 C15 C16 120.19(11)
C14 C15 C16 119.64(11)
F5 C16 C11 121.21(9)
F5 C16 C15 114.46(10)
C11 C16 C15 124.33(11)
C18 C17 C22 113.31(10)
C18 C17 B1 126.19(10)
C22 C17 B1 120.33(9)
F6 C18 C19 114.86(10)
F6 C18 C17 121.24(10)
C19 C18 C17 123.90(11)
F7 C19 C20 119.49(11)
F7 C19 C18 120.38(11)
C20 C19 C18 120.13(11)
F8 C20 C19 120.15(12)
F8 C20 C21 120.97(12)
C19 C20 C21 118.87(11)
F9 C21 C20 120.00(11)
F9 C21 C22 120.90(11)
C20 C21 C22 119.10(11)
F10 C22 C21 116.11(10)
F10 C22 C17 119.36(10)
C21 C22 C17 124.54(11)
C24 C23 C28 113.55(11)
C24 C23 B1 127.27(11)
C28 C23 B1 118.90(10)
F11 C24 C25 115.44(12)
F11 C24 C23 121.13(11)
C25 C24 C23 123.42(13)
F12 C25 C26 119.81(13)
F12 C25 C24 120.19(15)
C26 C25 C24 120.00(14)
F13 C26 C25 120.04(16)
F13 C26 C27 120.54(16)
C25 C26 C27 119.41(12)
F14 C27 C26 120.60(13)
F14 C27 C28 120.44(15)
C26 C27 C28 118.96(14)
F15 C28 C27 115.91(12)
F15 C28 C23 119.46(10)
C27 C28 C23 124.62(13)
C34 C29 C30 113.06(10)
C34 C29 B1 128.01(10)
C30 C29 B1 118.41(9)
F16 C30 C31 115.82(10)
F16 C30 C29 119.31(9)
C31 C30 C29 124.87(11)
F17 C31 C32 120.01(10)
F17 C31 C30 121.05(11)
C32 C31 C30 118.94(11)
F18 C32 C33 120.52(11)
F18 C32 C31 120.13(11)
C33 C32 C31 119.35(10)
F19 C33 C32 119.84(10)
F19 C33 C34 120.28(11)
C32 C33 C34 119.87(11)
F20 C34 C33 114.95(10)
F20 C34 C29 121.15(10)
C33 C34 C29 123.90(11)

loop_
_geom_bond_atom_site_label_1
_geom_bond_atom_site_label_2
_geom_bond_distance
N1 C1 1.2785(15)
N1 Si2 1.8354(10)
N1 Si3 1.8381(10)
Si2 C5 1.8452(15)
Si2 C6 1.8455(14)
Si2 C7 1.8471(16)
Si3 C9 1.8413(13)
Si3 C8 1.8427(15)
Si3 C10 1.8503(16)
C1 N2b 1.14(2)
C1 N2a 1.175(11)
N2a Si1A 1.795(12)
Si1A C2A 1.831(5)
Si1A C3A 1.831(4)
Si1A C4A 1.845(4)
C2A H2A 0.9800
C2A H2B 0.9800
C2A H2C 0.9800
C3A H3A 0.9800
C3A H3B 0.9800
C3A H3C 0.9800
C4A H4A 0.9800
C4A H4B 0.9800
C4A H4C 0.9800
N2b Si1B 1.82(2)
Si1B C3B 1.825(7)
Si1B C2B 1.833(7)
Si1B C4B 1.836(6)
C2B H2D 0.9800
C2B H2E 0.9800
C2B H2F 0.9800
C3B H3D 0.9800
C3B H3E 0.9800
C3B H3F 0.9800
C4B H4D 0.9800
C4B H4E 0.9800
C4B H4F 0.9800
C5 H5A 0.9800
C5 H5B 0.9800
C5 H5C 0.9800
C6 H6A 0.9800
C6 H6B 0.9800
C6 H6C 0.9800
C7 H7A 0.9800
C7 H7B 0.9800
C7 H7C 0.9800
C8 H8A 0.9800
C8 H8B 0.9800
C8 H8C 0.9800
C9 H9A 0.9800
C9 H9B 0.9800
C9 H9C 0.9800
C10 H10A 0.9800
C10 H10B 0.9800
C10 H10C 0.9800
B1 C29 1.6524(16)
B1 C17 1.6534(16)
B1 C11 1.6544(16)
B1 C23 1.6546(17)
C11 C16 1.3873(16)
C11 C12 1.3926(15)
C12 F1 1.3488(14)
C12 C13 1.3779(16)
C13 F2 1.3420(14)
C13 C14 1.3763(19)
C14 F3 1.3368(13)
C14 C15 1.3742(18)
C15 F4 1.3420(14)
C15 C16 1.3895(16)
C16 F5 1.3530(13)
C17 C18 1.3887(15)
C17 C22 1.3892(16)
C18 F6 1.3520(13)
C18 C19 1.3763(17)
C19 F7 1.3490(14)
C19 C20 1.3708(18)
C20 F8 1.3414(14)
C20 C21 1.3772(18)
C21 F9 1.3450(14)
C21 C22 1.3809(17)
C22 F10 1.3520(13)
C23 C24 1.3875(18)
C23 C28 1.3908(17)
C24 F11 1.3452(16)
C24 C25 1.3869(18)
C25 F12 1.3463(18)
C25 C26 1.367(2)
C26 F13 1.3460(16)
C26 C27 1.369(2)
C27 F14 1.3447(18)
C27 C28 1.3815(18)
C28 F15 1.3486(16)
C29 C34 1.3889(15)
C29 C30 1.3916(16)
C30 F16 1.3540(13)
C30 C31 1.3800(16)
C31 F17 1.3456(14)
C31 C32 1.3755(18)
C32 F18 1.3454(13)
C32 C33 1.3627(18)
C33 F19 1.3419(13)
C33 C34 1.3881(16)
C34 F20 1.3439(14)

loop_
_geom_torsion_atom_site_label_1
_geom_torsion_atom_site_label_2
_geom_torsion_atom_site_label_3
_geom_torsion_atom_site_label_4
_geom_torsion
C1 N1 Si2 C5 28.32(10)
Si3 N1 Si2 C5 -153.02(8)
C1 N1 Si2 C6 -90.70(11)
Si3 N1 Si2 C6 87.96(9)
C1 N1 Si2 C7 149.11(10)
Si3 N1 Si2 C7 -32.23(9)
C1 N1 Si3 C9 -107.31(10)
Si2 N1 Si3 C9 74.04(8)
C1 N1 Si3 C8 130.12(11)
Si2 N1 Si3 C8 -48.53(10)
C1 N1 Si3 C10 10.75(11)
Si2 N1 Si3 C10 -167.90(8)
Si2 N1 C1 N2b -110(6)
Si3 N1 C1 N2b 72(6)
Si2 N1 C1 N2a 65(5)
Si3 N1 C1 N2a -114(5)
N2b C1 N2a Si1A 12(3)
N1 C1 N2a Si1A -165(3)
C1 N2a Si1A C2A -43(3)
C1 N2a Si1A C3A -164(3)
C1 N2a Si1A C4A 78(3)
N2a C1 N2b Si1B -20(3)
N1 C1 N2b Si1B 158(3)
C1 N2b Si1B C3B 41(8)
C1 N2b Si1B C2B 161(8)
C1 N2b Si1B C4B -82(8)
C29 B1 C11 C16 -14.01(16)
C17 B1 C11 C16 110.25(12)
C23 B1 C11 C16 -128.64(11)
C29 B1 C11 C12 173.76(10)
C17 B1 C11 C12 -61.98(12)
C23 B1 C11 C12 59.14(13)
C16 C11 C12 F1 -179.13(10)
B1 C11 C12 F1 -5.86(15)
C16 C11 C12 C13 0.66(16)
B1 C11 C12 C13 173.93(10)
F1 C12 C13 F2 0.36(16)
C11 C12 C13 F2 -179.44(10)
F1 C12 C13 C14 -179.82(10)
C11 C12 C13 C14 0.38(18)
F2 C13 C14 F3 -0.01(17)
C12 C13 C14 F3 -179.84(10)
F2 C13 C14 C15 179.21(10)
C12 C13 C14 C15 -0.61(17)
F3 C14 C15 F4 -0.77(17)
C13 C14 C15 F4 -179.99(11)
F3 C14 C15 C16 179.00(10)
C13 C14 C15 C16 -0.22(17)
C12 C11 C16 F5 177.74(10)
B1 C11 C16 F5 5.10(17)
C12 C11 C16 C15 -1.55(16)
B1 C11 C16 C15 -174.20(11)
F4 C15 C16 F5 1.83(16)
C14 C15 C16 F5 -177.94(10)
F4 C15 C16 C11 -178.83(11)
C14 C15 C16 C11 1.40(18)
C29 B1 C17 C18 -130.48(11)
C11 B1 C17 C18 106.12(11)
C23 B1 C17 C18 -16.94(14)
C29 B1 C17 C22 54.57(13)
C11 B1 C17 C22 -68.83(11)
C23 B1 C17 C22 168.11(9)
C22 C17 C18 F6 175.59(9)
B1 C17 C18 F6 0.33(16)
C22 C17 C18 C19 -4.12(16)
B1 C17 C18 C19 -179.38(10)
F6 C18 C19 F7 1.61(16)
C17 C18 C19 F7 -178.66(10)
F6 C18 C19 C20 -178.02(11)
C17 C18 C19 C20 1.71(18)
F7 C19 C20 F8 1.19(18)
C18 C19 C20 F8 -179.19(11)
F7 C19 C20 C21 -178.72(11)
C18 C19 C20 C21 0.91(18)
F8 C20 C21 F9 -0.78(18)
C19 C20 C21 F9 179.12(11)
F8 C20 C21 C22 179.37(11)
C19 C20 C21 C22 -0.73(18)
F9 C21 C22 F10 -1.78(15)
C20 C21 C22 F10 178.07(10)
F9 C21 C22 C17 178.05(10)
C20 C21 C22 C17 -2.11(17)
C18 C17 C22 F10 -175.84(9)
B1 C17 C22 F10 -0.28(14)
C18 C17 C22 C21 4.34(16)
B1 C17 C22 C21 179.91(10)
C29 B1 C23 C24 -108.38(12)
C17 B1 C23 C24 129.53(12)
C11 B1 C23 C24 13.56(16)
C29 B1 C23 C28 65.12(12)
C17 B1 C23 C28 -56.97(12)
C11 B1 C23 C28 -172.94(10)
C28 C23 C24 F11 -177.74(10)
B1 C23 C24 F11 -3.94(18)
C28 C23 C24 C25 2.00(17)
B1 C23 C24 C25 175.79(11)
F11 C24 C25 F12 -1.60(18)
C23 C24 C25 F12 178.65(12)
F11 C24 C25 C26 178.35(12)
C23 C24 C25 C26 -1.4(2)
F12 C25 C26 F13 0.7(2)
C24 C25 C26 F13 -179.24(12)
F12 C25 C26 C27 179.89(13)
C24 C25 C26 C27 -0.1(2)
F13 C26 C27 F14 -0.2(2)
C25 C26 C27 F14 -179.38(12)
F13 C26 C27 C28 179.89(12)
C25 C26 C27 C28 0.7(2)
F14 C27 C28 F15 -0.86(17)
C26 C27 C28 F15 179.04(11)
F14 C27 C28 C23 -179.88(11)
C26 C27 C28 C23 0.0(2)
C24 C23 C28 F15 179.69(10)
B1 C23 C28 F15 5.33(15)
C24 C23 C28 C27 -1.32(17)
B1 C23 C28 C27 -175.68(11)
C17 B1 C29 C34 11.71(16)
C11 B1 C29 C34 129.09(12)
C23 B1 C29 C34 -108.19(12)
C17 B1 C29 C30 -177.24(9)
C11 B1 C29 C30 -59.86(13)
C23 B1 C29 C30 62.85(12)
C34 C29 C30 F16 179.27(10)
B1 C29 C30 F16 6.93(15)
C34 C29 C30 C31 -0.52(17)
B1 C29 C30 C31 -172.86(11)
F16 C30 C31 F17 0.28(17)
C29 C30 C31 F17 -179.93(11)
F16 C30 C31 C32 179.98(10)
C29 C30 C31 C32 -0.23(19)
F17 C31 C32 F18 -0.08(18)
C30 C31 C32 F18 -179.78(11)
F17 C31 C32 C33 179.80(11)
C30 C31 C32 C33 0.10(18)
F18 C32 C33 F19 1.11(17)
C31 C32 C33 F19 -178.76(11)
F18 C32 C33 C34 -179.33(10)
C31 C32 C33 C34 0.80(18)
F19 C33 C34 F20 -2.70(16)
C32 C33 C34 F20 177.75(10)
F19 C33 C34 C29 177.88(11)
C32 C33 C34 C29 -1.68(18)
C30 C29 C34 F20 -177.92(10)
B1 C29 C34 F20 -6.48(17)
C30 C29 C34 C33 1.47(16)
B1 C29 C34 C33 172.91(11)
